data_4320822
loop_
_publ_author_name
'Corinne Rancurel'
'Daniel B. Leznoff'
'Jean-Pascal Sutter'
'Philippe Guionneau'
'Daniel Chasseau'
'Janis Kliava'
'Olivier Kahn'

_publ_section_title
;
 A Linear, Four-Spin Mn(II)-Nitronyl-Nitroxide-Substituted Phosphine Oxide
 System Exhibiting Both Antiferro- and Ferromagnetic Interactions
;
_journal_name_full 'Inorganic Chemistry'
_journal_page_first 1602
_journal_page_last 1605
_journal_paper_doi 10.1021/ic9909678
_journal_volume 39
_journal_year 2000
_chemical_formula_moiety 'C27 H29 Cl2 Mn N3 O3 P'
_chemical_formula_sum 'C27 H29 Cl2 Mn N3 O3 P'
_chemical_formula_weight 1200.68
_chemical_name_systematic
; 
 ? 
;
_space_group_IT_number 2
_symmetry_cell_setting triclinic
_symmetry_space_group_name_Hall '-P 1'
_symmetry_space_group_name_H-M 'P -1'
_atom_sites_solution_hydrogens geom
_atom_sites_solution_primary direct
_atom_sites_solution_secondary difmap
_audit_creation_method SHELXL-97
_cell_angle_alpha 81.120(10)
_cell_angle_beta 79.630(10)
_cell_angle_gamma 78.420(10)
_cell_formula_units_Z 2
_cell_length_a 10.234(2)
_cell_length_b 10.438(2)
_cell_length_c 13.853(2)
_cell_measurement_reflns_used 23
_cell_measurement_temperature 293(2)
_cell_measurement_theta_max 22.7
_cell_measurement_theta_min 10.3
_cell_volume 1415.2(4)
_computing_molecular_graphics Platon
_computing_structure_refinement 'SHELXL-97 (Sheldrick, 1997)'
_computing_structure_solution 'SHELXS-97 (Sheldrick, 1990)'
_diffrn_ambient_temperature 293(2)
_diffrn_measured_fraction_theta_full 0.998
_diffrn_measured_fraction_theta_max 0.998
_diffrn_measurement_device_type 'Nonius CAD4'
_diffrn_radiation_monochromator graphite
_diffrn_radiation_source 'fine-focus sealed tube'
_diffrn_radiation_type MoK\a
_diffrn_radiation_wavelength 0.71069
_diffrn_reflns_av_R_equivalents 0.0050
_diffrn_reflns_av_sigmaI/netI 0.0289
_diffrn_reflns_limit_h_max 14
_diffrn_reflns_limit_h_min 0
_diffrn_reflns_limit_k_max 14
_diffrn_reflns_limit_k_min -14
_diffrn_reflns_limit_l_max 19
_diffrn_reflns_limit_l_min -18
_diffrn_reflns_number 8242
_diffrn_reflns_theta_full 29.97
_diffrn_reflns_theta_max 29.97
_diffrn_reflns_theta_min 2.01
_diffrn_standards_decay_% 0
_diffrn_standards_interval_time 7200
_diffrn_standards_number 3
_exptl_absorpt_coefficient_mu 0.745
_exptl_absorpt_correction_T_max 1.000
_exptl_absorpt_correction_T_min 0.892
_exptl_absorpt_correction_type semi-empirical
_exptl_absorpt_process_details psi-scan
_exptl_crystal_colour intense_orange
_exptl_crystal_density_diffrn 1.409
_exptl_crystal_density_method 'not measured'
_exptl_crystal_description 'irregular plates'
_exptl_crystal_F_000 620
_exptl_crystal_size_max 0.40
_exptl_crystal_size_mid 0.35
_exptl_crystal_size_min 0.16
_refine_diff_density_max 0.711
_refine_diff_density_min -0.793
_refine_diff_density_rms 0.072
_refine_ls_extinction_method none
_refine_ls_goodness_of_fit_ref 1.101
_refine_ls_hydrogen_treatment mixed
_refine_ls_matrix_type full
_refine_ls_number_parameters 334
_refine_ls_number_reflns 8229
_refine_ls_number_restraints 0
_refine_ls_restrained_S_all 1.101
_refine_ls_R_factor_all 0.0695
_refine_ls_R_factor_gt 0.0476
_refine_ls_shift/su_max 0.001
_refine_ls_shift/su_mean 0.000
_refine_ls_structure_factor_coef Fsqd
_refine_ls_weighting_details 'calc w=1/[\s^2^(Fo^2^)+(0.0540P)^2^+1.3266P] where P=(Fo^2^+2Fc^2^)/3'
_refine_ls_weighting_scheme calc
_refine_ls_wR_factor_gt 0.1252
_refine_ls_wR_factor_ref 0.1373
_reflns_number_gt 6232
_reflns_number_total 8229
_reflns_threshold_expression >2sigma(I)
_cod_data_source_file ic9909678.cif
_cod_data_source_block IC9909678
_cod_database_code 4320822

loop_
_symmetry_equiv_pos_as_xyz
'x, y, z'
'-x, -y, -z'

loop_
_atom_site_label
_atom_site_type_symbol
_atom_site_fract_x
_atom_site_fract_y
_atom_site_fract_z
_atom_site_U_iso_or_equiv
_atom_site_adp_type
_atom_site_occupancy
_atom_site_symmetry_multiplicity
_atom_site_calc_flag
_atom_site_refinement_flags
_atom_site_disorder_assembly
_atom_site_disorder_group
Mn1 Mn -0.00688(4) 0.16300(3) 0.43099(3) 0.03123(10) Uani 1 1 d . . .
Cl2 Cl 0.05413(9) 0.05728(7) 0.59007(5) 0.05287(19) Uani 1 1 d . . .
P1 P 0.06333(6) 0.27605(6) 0.19353(4) 0.02880(12) Uani 1 1 d . . .
Cl1 Cl -0.22434(8) 0.28923(10) 0.44064(7) 0.0723(3) Uani 1 1 d . . .
O1 O 0.08869(17) 0.18147(16) 0.28346(12) 0.0333(3) Uani 1 1 d . . .
N1 N 0.2008(2) 0.3539(2) 0.38920(14) 0.0345(4) Uani 1 1 d . . .
O2 O 0.1065(2) 0.3065(2) 0.44942(13) 0.0463(5) Uani 1 1 d . . .
O3 O 0.3137(2) 0.5692(2) 0.19969(15) 0.0522(5) Uani 1 1 d . . .
C1 C -0.0414(2) 0.2202(2) 0.12409(18) 0.0348(5) Uani 1 1 d . . .
C7 C 0.2177(2) 0.2910(2) 0.11200(17) 0.0330(5) Uani 1 1 d . . .
C19 C 0.1810(2) 0.4434(2) 0.31256(17) 0.0338(5) Uani 1 1 d . . .
C18 C 0.0504(2) 0.5035(2) 0.28004(18) 0.0348(5) Uani 1 1 d . . .
C12 C 0.2412(3) 0.4107(3) 0.06062(19) 0.0415(6) Uani 1 1 d . . .
H121 H 0.1776 0.4869 0.0694 0.050 Uiso 1 1 calc R . .
C11 C 0.3606(3) 0.4156(4) -0.0040(2) 0.0543(8) Uani 1 1 d . . .
H111 H 0.3772 0.4960 -0.0385 0.065 Uiso 1 1 calc R . .
C8 C 0.3141(3) 0.1783(3) 0.0989(2) 0.0492(7) Uani 1 1 d . . .
H81 H 0.2990 0.0978 0.1340 0.059 Uiso 1 1 calc R . .
C24 C 0.4648(3) 0.5123(3) 0.3660(2) 0.0511(7) Uani 1 1 d . . .
H241 H 0.3939 0.5519 0.4134 0.077 Uiso 1 1 calc R . .
H242 H 0.4906 0.5789 0.3140 0.077 Uiso 1 1 calc R . .
H243 H 0.5412 0.4714 0.3979 0.077 Uiso 1 1 calc R . .
C23 C 0.3607(4) 0.3164(4) 0.5062(2) 0.0707(11) Uani 1 1 d . . .
H231 H 0.3359 0.4063 0.5196 0.106 Uiso 1 1 calc R . .
H232 H 0.4526 0.2834 0.5159 0.106 Uiso 1 1 calc R . .
H233 H 0.3025 0.2641 0.5503 0.106 Uiso 1 1 calc R . .
C25 C 0.5266(4) 0.3475(4) 0.2472(3) 0.0632(9) Uani 1 1 d . . .
H251 H 0.4955 0.2820 0.2200 0.095 Uiso 1 1 calc R . .
H252 H 0.6037 0.3071 0.2785 0.095 Uiso 1 1 calc R . .
H253 H 0.5514 0.4144 0.1951 0.095 Uiso 1 1 calc R . .
N2 N 0.2991(2) 0.4804(2) 0.27152(15) 0.0374(4) Uani 1 1 d . . .
C13 C -0.0120(2) 0.4393(2) 0.22360(17) 0.0315(4) Uani 1 1 d . . .
C14 C -0.1322(3) 0.5040(3) 0.1922(2) 0.0410(5) Uani 1 1 d . . .
H141 H -0.1754 0.4621 0.1559 0.049 Uiso 1 1 calc R . .
C20 C 0.4152(2) 0.4091(3) 0.32259(19) 0.0371(5) Uani 1 1 d . . .
C17 C -0.0081(3) 0.6291(3) 0.3029(2) 0.0452(6) Uani 1 1 d . . .
H171 H 0.0325 0.6711 0.3408 0.054 Uiso 1 1 calc R . .
C21 C 0.3467(3) 0.3090(3) 0.40055(19) 0.0402(5) Uani 1 1 d . . .
C2 C -0.1292(3) 0.1376(3) 0.1718(2) 0.0530(7) Uani 1 1 d . . .
H21 H -0.1378 0.1160 0.2400 0.064 Uiso 1 1 calc R . .
C16 C -0.1273(3) 0.6921(3) 0.2692(2) 0.0511(7) Uani 1 1 d . . .
H161 H -0.1657 0.7767 0.2841 0.061 Uiso 1 1 calc R . .
C22 C 0.3849(4) 0.1664(3) 0.3787(3) 0.0666(9) Uani 1 1 d . . .
H221 H 0.3750 0.1622 0.3117 0.100 Uiso 1 1 calc R . .
H222 H 0.3268 0.1142 0.4230 0.100 Uiso 1 1 calc R . .
H223 H 0.4769 0.1328 0.3877 0.100 Uiso 1 1 calc R . .
C6 C -0.0312(3) 0.2518(3) 0.0232(2) 0.0539(7) Uani 1 1 d . . .
H61 H 0.0276 0.3073 -0.0097 0.065 Uiso 1 1 calc R . .
C15 C -0.1885(3) 0.6305(3) 0.2143(2) 0.0496(7) Uani 1 1 d . . .
H151 H -0.2681 0.6736 0.1916 0.060 Uiso 1 1 calc R . .
C5 C -0.1077(4) 0.2017(4) -0.0297(3) 0.0673(10) Uani 1 1 d . . .
H51 H -0.1016 0.2249 -0.0977 0.081 Uiso 1 1 calc R . .
C3 C -0.2046(4) 0.0868(4) 0.1176(3) 0.0695(10) Uani 1 1 d . . .
H31 H -0.2636 0.0312 0.1497 0.083 Uiso 1 1 calc R . .
C4 C -0.1921(4) 0.1182(4) 0.0181(3) 0.0662(9) Uani 1 1 d . . .
H41 H -0.2415 0.0825 -0.0179 0.079 Uiso 1 1 calc R . .
C9 C 0.4327(4) 0.1855(4) 0.0336(3) 0.0661(10) Uani 1 1 d . . .
H91 H 0.4972 0.1100 0.0246 0.079 Uiso 1 1 calc R . .
C10 C 0.4547(3) 0.3041(4) -0.0178(2) 0.0640(9) Uani 1 1 d . . .
H101 H 0.5338 0.3089 -0.0622 0.077 Uiso 1 1 calc R . .
C26 C 0.4296(5) -0.1251(4) 0.2571(3) 0.0724(10) Uani 1 1 d . . .
C27 C 0.2935(4) -0.1419(4) 0.2976(4) 0.0877(14) Uani 1 1 d . . .
H271 H 0.2331 -0.0597 0.2866 0.105 Uiso 1 1 calc R . .
H272 H 0.2876 -0.1701 0.3673 0.105 Uiso 1 1 calc R . .
H273 H 0.2689 -0.2071 0.2657 0.105 Uiso 1 1 calc R . .
N3 N 0.5342(4) -0.1110(4) 0.2243(4) 0.1101(15) Uani 1 1 d . . .

loop_
_atom_site_aniso_label
_atom_site_aniso_U_11
_atom_site_aniso_U_22
_atom_site_aniso_U_33
_atom_site_aniso_U_23
_atom_site_aniso_U_13
_atom_site_aniso_U_12
Mn1 0.03127(18) 0.02962(17) 0.03029(17) 0.00301(13) -0.00116(13) -0.00785(13)
Cl2 0.0868(5) 0.0402(3) 0.0415(3) 0.0098(3) -0.0259(3) -0.0316(3)
P1 0.0288(3) 0.0296(3) 0.0282(3) 0.0006(2) -0.0031(2) -0.0098(2)
Cl1 0.0442(4) 0.0772(6) 0.0751(6) 0.0061(4) 0.0009(4) 0.0166(4)
O1 0.0351(8) 0.0318(8) 0.0308(8) 0.0021(6) -0.0014(6) -0.0087(6)
N1 0.0417(11) 0.0338(10) 0.0312(9) 0.0010(7) -0.0043(8) -0.0190(8)
O2 0.0557(12) 0.0527(11) 0.0344(9) 0.0005(8) 0.0026(8) -0.0322(9)
O3 0.0548(12) 0.0618(13) 0.0430(10) 0.0194(9) -0.0127(9) -0.0326(10)
C1 0.0327(11) 0.0345(11) 0.0383(12) -0.0024(9) -0.0068(9) -0.0093(9)
C7 0.0325(11) 0.0395(12) 0.0283(10) -0.0027(9) -0.0012(8) -0.0132(9)
C19 0.0359(11) 0.0343(11) 0.0340(11) -0.0034(9) -0.0049(9) -0.0141(9)
C18 0.0323(11) 0.0342(11) 0.0372(12) -0.0016(9) -0.0001(9) -0.0114(9)
C12 0.0428(13) 0.0477(14) 0.0350(12) 0.0074(10) -0.0056(10) -0.0203(11)
C11 0.0570(18) 0.076(2) 0.0357(13) 0.0078(13) -0.0033(12) -0.0390(16)
C8 0.0458(15) 0.0443(14) 0.0555(16) -0.0113(12) 0.0087(12) -0.0144(12)
C24 0.0491(16) 0.0520(16) 0.0612(18) -0.0038(13) -0.0215(14) -0.0207(13)
C23 0.075(2) 0.108(3) 0.0392(16) 0.0108(17) -0.0184(15) -0.046(2)
C25 0.0570(19) 0.076(2) 0.0514(18) -0.0124(16) 0.0047(15) -0.0076(17)
N2 0.0374(11) 0.0431(11) 0.0349(10) 0.0047(8) -0.0076(8) -0.0198(9)
C13 0.0306(11) 0.0302(10) 0.0330(11) -0.0013(8) -0.0029(8) -0.0075(8)
C14 0.0342(12) 0.0434(13) 0.0441(13) -0.0017(11) -0.0067(10) -0.0061(10)
C20 0.0328(11) 0.0427(13) 0.0380(12) -0.0030(10) -0.0061(9) -0.0124(10)
C17 0.0483(15) 0.0381(13) 0.0501(15) -0.0102(11) -0.0010(12) -0.0118(11)
C21 0.0427(13) 0.0440(13) 0.0371(12) 0.0010(10) -0.0126(10) -0.0137(11)
C2 0.0515(16) 0.0641(19) 0.0505(16) 0.0046(14) -0.0119(13) -0.0321(15)
C16 0.0488(16) 0.0376(14) 0.0610(18) -0.0106(12) 0.0029(13) -0.0005(12)
C22 0.064(2) 0.0398(16) 0.094(3) 0.0023(16) -0.0212(19) -0.0063(15)
C6 0.0587(18) 0.070(2) 0.0407(14) 0.0010(13) -0.0119(13) -0.0311(16)
C15 0.0377(14) 0.0471(15) 0.0568(17) -0.0010(13) -0.0047(12) 0.0030(11)
C5 0.071(2) 0.099(3) 0.0443(16) -0.0108(17) -0.0192(15) -0.033(2)
C3 0.062(2) 0.078(2) 0.081(3) -0.0001(19) -0.0194(18) -0.0433(19)
C4 0.059(2) 0.082(2) 0.072(2) -0.0206(19) -0.0237(17) -0.0260(18)
C9 0.0506(18) 0.069(2) 0.077(2) -0.0306(19) 0.0213(16) -0.0157(16)
C10 0.0509(18) 0.095(3) 0.0509(17) -0.0210(17) 0.0166(14) -0.0367(19)
C26 0.077(3) 0.0472(18) 0.080(3) -0.0051(17) 0.007(2) -0.0003(17)
C27 0.081(3) 0.060(2) 0.103(3) 0.009(2) 0.016(2) -0.007(2)
N3 0.078(3) 0.083(3) 0.152(4) -0.015(3) 0.021(3) -0.009(2)

loop_
_atom_type_symbol
_atom_type_description
_atom_type_scat_dispersion_real
_atom_type_scat_dispersion_imag
_atom_type_scat_source
C C 0.0033 0.0016 'International Tables Vol C Tables 4.2.6.8 and 6.1.1.4'
H H 0.0000 0.0000 'International Tables Vol C Tables 4.2.6.8 and 6.1.1.4'
N N 0.0061 0.0033 'International Tables Vol C Tables 4.2.6.8 and 6.1.1.4'
O O 0.0106 0.0060 'International Tables Vol C Tables 4.2.6.8 and 6.1.1.4'
Mn Mn 0.3368 0.7283 'International Tables Vol C Tables 4.2.6.8 and 6.1.1.4'
Cl Cl 0.1484 0.1585 'International Tables Vol C Tables 4.2.6.8 and 6.1.1.4'
P P 0.1023 0.0942 'International Tables Vol C Tables 4.2.6.8 and 6.1.1.4'

loop_
_geom_angle_atom_site_label_1
_geom_angle_atom_site_label_2
_geom_angle_atom_site_label_3
_geom_angle
_geom_angle_site_symmetry_1
_geom_angle_site_symmetry_3
_geom_angle_publ_flag
O1 Mn1 O2 84.97(7) . . ?
O1 Mn1 Cl1 108.92(5) . . ?
O2 Mn1 Cl1 100.69(7) . . ?
O1 Mn1 Cl2 136.80(5) . . ?
O2 Mn1 Cl2 84.27(6) . . ?
Cl1 Mn1 Cl2 114.16(4) . . ?
O1 Mn1 Cl2 89.42(5) . 2_556 ?
O2 Mn1 Cl2 158.53(7) . 2_556 ?
Cl1 Mn1 Cl2 100.73(4) . 2_556 ?
Cl2 Mn1 Cl2 85.74(3) . 2_556 ?
Mn1 Cl2 Mn1 94.26(3) . 2_556 ?
O1 P1 C7 110.90(11) . . ?
O1 P1 C1 111.26(10) . . ?
C7 P1 C1 106.20(11) . . ?
O1 P1 C13 112.08(10) . . ?
C7 P1 C13 106.57(11) . . ?
C1 P1 C13 109.56(11) . . ?
P1 O1 Mn1 134.45(10) . . ?
O2 N1 C19 124.5(2) . . ?
O2 N1 C21 121.6(2) . . ?
C19 N1 C21 113.85(19) . . ?
N1 O2 Mn1 129.58(15) . . ?
C6 C1 C2 119.0(2) . . ?
C6 C1 P1 121.4(2) . . ?
C2 C1 P1 119.5(2) . . ?
C12 C7 C8 119.7(2) . . ?
C12 C7 P1 121.6(2) . . ?
C8 C7 P1 118.60(19) . . ?
N1 C19 N2 109.0(2) . . ?
N1 C19 C18 126.7(2) . . ?
N2 C19 C18 124.1(2) . . ?
C17 C18 C13 119.9(2) . . ?
C17 C18 C19 118.2(2) . . ?
C13 C18 C19 121.8(2) . . ?
C7 C12 C11 119.1(3) . . ?
C7 C12 H121 120.4 . . ?
C11 C12 H121 120.4 . . ?
C10 C11 C12 121.0(3) . . ?
C10 C11 H111 119.5 . . ?
C12 C11 H111 119.5 . . ?
C9 C8 C7 120.1(3) . . ?
C9 C8 H81 119.9 . . ?
C7 C8 H81 119.9 . . ?
C20 C24 H241 109.5 . . ?
C20 C24 H242 109.5 . . ?
H241 C24 H242 109.5 . . ?
C20 C24 H243 109.5 . . ?
H241 C24 H243 109.5 . . ?
H242 C24 H243 109.5 . . ?
C21 C23 H231 109.5 . . ?
C21 C23 H232 109.5 . . ?
H231 C23 H232 109.5 . . ?
C21 C23 H233 109.5 . . ?
H231 C23 H233 109.5 . . ?
H232 C23 H233 109.5 . . ?
C20 C25 H251 109.5 . . ?
C20 C25 H252 109.5 . . ?
H251 C25 H252 109.5 . . ?
C20 C25 H253 109.5 . . ?
H251 C25 H253 109.5 . . ?
H252 C25 H253 109.5 . . ?
O3 N2 C19 124.9(2) . . ?
O3 N2 C20 121.7(2) . . ?
C19 N2 C20 113.33(19) . . ?
C14 C13 C18 118.7(2) . . ?
C14 C13 P1 121.03(19) . . ?
C18 C13 P1 120.26(18) . . ?
C15 C14 C13 120.7(3) . . ?
C15 C14 H141 119.6 . . ?
C13 C14 H141 119.6 . . ?
N2 C20 C25 109.1(2) . . ?
N2 C20 C24 106.6(2) . . ?
C25 C20 C24 109.5(2) . . ?
N2 C20 C21 101.54(19) . . ?
C25 C20 C21 114.8(2) . . ?
C24 C20 C21 114.6(2) . . ?
C18 C17 C16 120.1(3) . . ?
C18 C17 H171 120.0 . . ?
C16 C17 H171 120.0 . . ?
N1 C21 C23 108.3(2) . . ?
N1 C21 C22 106.9(2) . . ?
C23 C21 C22 109.9(3) . . ?
N1 C21 C20 101.53(19) . . ?
C23 C21 C20 114.6(2) . . ?
C22 C21 C20 114.9(3) . . ?
C1 C2 C3 119.9(3) . . ?
C1 C2 H21 120.0 . . ?
C3 C2 H21 120.0 . . ?
C15 C16 C17 120.4(3) . . ?
C15 C16 H161 119.8 . . ?
C17 C16 H161 119.8 . . ?
C21 C22 H221 109.5 . . ?
C21 C22 H222 109.5 . . ?
H221 C22 H222 109.5 . . ?
C21 C22 H223 109.5 . . ?
H221 C22 H223 109.5 . . ?
H222 C22 H223 109.5 . . ?
C1 C6 C5 120.5(3) . . ?
C1 C6 H61 119.7 . . ?
C5 C6 H61 119.7 . . ?
C16 C15 C14 120.1(3) . . ?
C16 C15 H151 119.9 . . ?
C14 C15 H151 119.9 . . ?
C4 C5 C6 119.9(3) . . ?
C4 C5 H51 120.0 . . ?
C6 C5 H51 120.0 . . ?
C4 C3 C2 120.2(3) . . ?
C4 C3 H31 119.9 . . ?
C2 C3 H31 119.9 . . ?
C3 C4 C5 120.4(3) . . ?
C3 C4 H41 119.8 . . ?
C5 C4 H41 119.8 . . ?
C10 C9 C8 119.8(3) . . ?
C10 C9 H91 120.1 . . ?
C8 C9 H91 120.1 . . ?
C11 C10 C9 120.2(3) . . ?
C11 C10 H101 119.9 . . ?
C9 C10 H101 119.9 . . ?
N3 C26 C27 178.7(6) . . ?
C26 C27 H271 109.5 . . ?
C26 C27 H272 109.5 . . ?
H271 C27 H272 109.5 . . ?
C26 C27 H273 109.5 . . ?
H271 C27 H273 109.5 . . ?
H272 C27 H273 109.5 . . ?

loop_
_geom_bond_atom_site_label_1
_geom_bond_atom_site_label_2
_geom_bond_distance
_geom_bond_site_symmetry_2
_geom_bond_publ_flag
Mn1 O1 2.0989(16) . ?
Mn1 O2 2.1401(18) . ?
Mn1 Cl1 2.3402(9) . ?
Mn1 Cl2 2.4356(8) . ?
Mn1 Cl2 2.5119(8) 2_556 ?
Cl2 Mn1 2.5119(8) 2_556 ?
P1 O1 1.4926(17) . ?
P1 C7 1.788(2) . ?
P1 C1 1.792(2) . ?
P1 C13 1.802(2) . ?
N1 O2 1.283(2) . ?
N1 C19 1.318(3) . ?
N1 C21 1.501(3) . ?
O3 N2 1.261(3) . ?
C1 C6 1.376(4) . ?
C1 C2 1.381(4) . ?
C7 C12 1.383(3) . ?
C7 C8 1.387(4) . ?
C19 N2 1.343(3) . ?
C19 C18 1.475(3) . ?
C18 C17 1.386(4) . ?
C18 C13 1.408(3) . ?
C12 C11 1.383(4) . ?
C12 H121 0.9300 . ?
C11 C10 1.368(5) . ?
C11 H111 0.9300 . ?
C8 C9 1.385(4) . ?
C8 H81 0.9300 . ?
C24 C20 1.520(4) . ?
C24 H241 0.9600 . ?
C24 H242 0.9600 . ?
C24 H243 0.9600 . ?
C23 C21 1.512(4) . ?
C23 H231 0.9600 . ?
C23 H232 0.9600 . ?
C23 H233 0.9600 . ?
C25 C20 1.513(4) . ?
C25 H251 0.9600 . ?
C25 H252 0.9600 . ?
C25 H253 0.9600 . ?
N2 C20 1.500(3) . ?
C13 C14 1.388(3) . ?
C14 C15 1.388(4) . ?
C14 H141 0.9300 . ?
C20 C21 1.557(4) . ?
C17 C16 1.387(4) . ?
C17 H171 0.9300 . ?
C21 C22 1.524(4) . ?
C2 C3 1.391(4) . ?
C2 H21 0.9300 . ?
C16 C15 1.367(5) . ?
C16 H161 0.9300 . ?
C22 H221 0.9600 . ?
C22 H222 0.9600 . ?
C22 H223 0.9600 . ?
C6 C5 1.381(4) . ?
C6 H61 0.9300 . ?
C15 H151 0.9300 . ?
C5 C4 1.366(5) . ?
C5 H51 0.9300 . ?
C3 C4 1.355(5) . ?
C3 H31 0.9300 . ?
C4 H41 0.9300 . ?
C9 C10 1.368(5) . ?
C9 H91 0.9300 . ?
C10 H101 0.9300 . ?
C26 N3 1.114(5) . ?
C26 C27 1.439(6) . ?
C27 H271 0.9600 . ?
C27 H272 0.9600 . ?
C27 H273 0.9600 . ?
